data_7707487
loop_
_publ_author_name
'Dodonov, Vladimir A.'
'Kushnerova, Olga A.'
'Baranov, Evgeny V.'
'Novikov, Alexander S.'
'Fedushkin, Igor L.'

_publ_section_title
;
 Activation and modification of carbon dioxide by redox-active low-valent
 gallium species.
;
_journal_issue 25
_journal_name_full 'Dalton transactions (Cambridge, England : 2003)'
_journal_page_first 8899
_journal_page_last 8906
_journal_paper_doi 10.1039/d1dt01199e
_journal_volume 50
_journal_year 2021
_chemical_formula_sum 'C72 H80 Ga N2 Na O7'
_chemical_formula_weight 1178.09
_space_group_crystal_system monoclinic
_space_group_IT_number 5
_space_group_name_Hall 'C 2y'
_space_group_name_H-M_alt 'C 1 2 1'
_atom_sites_solution_hydrogens geom
_atom_sites_solution_primary dual
_atom_sites_solution_secondary difmap
_audit_creation_method SHELXL-2018/3
_audit_update_record
;
2021-05-04 deposited with the CCDC.	2021-05-25 downloaded from the CCDC.
;
_cell_angle_alpha 90
_cell_angle_beta 110.724(3)
_cell_angle_gamma 90
_cell_formula_units_Z 4
_cell_length_a 23.891(3)
_cell_length_b 13.2144(14)
_cell_length_c 21.639(2)
_cell_measurement_reflns_used 9781
_cell_measurement_temperature 100(2)
_cell_measurement_theta_max 26.39
_cell_measurement_theta_min 2.92
_cell_volume 6389.5(12)
_computing_cell_refinement SAINT
_computing_data_collection APEX3
_computing_data_reduction SAINT
_computing_molecular_graphics SHELXTL
_computing_publication_material SHELXTL
_computing_structure_refinement 'SHELXL-2018/3 (Sheldrick, 2018)'
_computing_structure_solution SHELXT-2014/5
_diffrn_ambient_temperature 100(2)
_diffrn_measured_fraction_theta_full 0.984
_diffrn_measured_fraction_theta_max 0.984
_diffrn_measurement_device_type 'Bruker D8 Quest (CMOS)'
_diffrn_measurement_method '\w scans'
_diffrn_radiation_type MoK\a
_diffrn_radiation_wavelength 0.71073
_diffrn_reflns_av_R_equivalents 0.0647
_diffrn_reflns_av_unetI/netI 0.0987
_diffrn_reflns_Laue_measured_fraction_full 0.984
_diffrn_reflns_Laue_measured_fraction_max 0.984
_diffrn_reflns_limit_h_max 28
_diffrn_reflns_limit_h_min -28
_diffrn_reflns_limit_k_max 15
_diffrn_reflns_limit_k_min -15
_diffrn_reflns_limit_l_max 25
_diffrn_reflns_limit_l_min -25
_diffrn_reflns_number 32140
_diffrn_reflns_point_group_measured_fraction_full 0.944
_diffrn_reflns_point_group_measured_fraction_max 0.944
_diffrn_reflns_theta_full 24.998
_diffrn_reflns_theta_max 24.998
_diffrn_reflns_theta_min 2.186
_diffrn_source 'microfocus tube'
_exptl_absorpt_coefficient_mu 0.492
_exptl_absorpt_correction_T_max 0.9143
_exptl_absorpt_correction_T_min 0.7375
_exptl_absorpt_correction_type multi-scan
_exptl_absorpt_process_details SADABS-2016/2
_exptl_crystal_colour black
_exptl_crystal_density_diffrn 1.225
_exptl_crystal_description prism
_exptl_crystal_F_000 2496
_exptl_crystal_size_max 0.340
_exptl_crystal_size_mid 0.190
_exptl_crystal_size_min 0.160
_refine_diff_density_max 1.008
_refine_diff_density_min -0.875
_refine_diff_density_rms 0.091
_refine_ls_abs_structure_details
;
 Refined as an inversion twin.
;
_refine_ls_abs_structure_Flack 0.10(3)
_refine_ls_extinction_method none
_refine_ls_goodness_of_fit_ref 1.042
_refine_ls_hydrogen_treatment constr
_refine_ls_matrix_type full
_refine_ls_number_parameters 822
_refine_ls_number_reflns 10631
_refine_ls_number_restraints 339
_refine_ls_restrained_S_all 1.051
_refine_ls_R_factor_all 0.1435
_refine_ls_R_factor_gt 0.1050
_refine_ls_shift/su_max 0.000
_refine_ls_shift/su_mean 0.000
_refine_ls_structure_factor_coef Fsqd
_refine_ls_weighting_details 'w=1/[\s^2^(Fo^2^)+(0.0229P)^2^+82.0691P] where P=(Fo^2^+2Fc^2^)/3'
_refine_ls_weighting_scheme calc
_refine_ls_wR_factor_gt 0.1831
_refine_ls_wR_factor_ref 0.2037
_reflns_Friedel_coverage 0.831
_reflns_Friedel_fraction_full 0.900
_reflns_Friedel_fraction_max 0.900
_reflns_number_gt 7698
_reflns_number_total 10631
_reflns_threshold_expression 'I > 2\s(I)'
_cod_data_source_file d1dt01199e25.cif
_cod_data_source_block biangaph2co2na
_cod_depositor_comments 'Adding full bibliography for 7707480--7707489.cif.'
_cod_original_cell_volume 6389.4(12)
_cod_original_sg_symbol_H-M 'C 2'
_cod_database_code 7707487
_shelx_shelxl_version_number 2018/3
_shelx_space_group_comment
;
The symmetry employed for this shelxl refinement is uniquely defined
by the following loop, which should always be used as a source of
symmetry information in preference to the above space-group names.
They are only intended as comments.
;
_shelx_estimated_absorpt_t_min 0.851
_shelx_estimated_absorpt_t_max 0.925

loop_
_space_group_symop_operation_xyz
'x, y, z'
'-x, y, -z'
'x+1/2, y+1/2, z'
'-x+1/2, y+1/2, -z'

loop_
_atom_site_label
_atom_site_type_symbol
_atom_site_fract_x
_atom_site_fract_y
_atom_site_fract_z
_atom_site_U_iso_or_equiv
_atom_site_adp_type
_atom_site_occupancy
_atom_site_site_symmetry_order
_atom_site_calc_flag
_atom_site_refinement_flags_posn
_atom_site_refinement_flags_adp
_atom_site_refinement_flags_occupancy
_atom_site_disorder_assembly
_atom_site_disorder_group
Ga1 Ga 0.74167(5) 0.97926(18) 0.27075(5) 0.0309(3) Uani 1 1 d . . . . .
O1 O 0.7405(3) 1.0670(6) 0.2049(4) 0.0317(19) Uani 1 1 d . . . . .
O2 O 0.8050(4) 0.9001(7) 0.2640(4) 0.040(2) Uani 1 1 d . . . . .
O3 O 0.8527(4) 0.8513(8) 0.2002(4) 0.048(2) Uani 1 1 d . . . . .
N1 N 0.6723(4) 0.9010(8) 0.2595(4) 0.030(2) Uani 1 1 d . . . . .
N2 N 0.7400(4) 1.0327(8) 0.3510(4) 0.035(2) Uani 1 1 d . . . . .
C1 C 0.6565(5) 0.9219(10) 0.3139(6) 0.036(3) Uani 1 1 d . . . . .
C2 C 0.6904(5) 0.9884(12) 0.3602(5) 0.034(3) Uani 1 1 d . . . . .
C3 C 0.6658(5) 1.0032(10) 0.4115(5) 0.039(4) Uani 1 1 d . . . . .
C4 C 0.6136(6) 0.9417(10) 0.3930(6) 0.041(4) Uani 1 1 d . . . . .
C5 C 0.6061(5) 0.8891(11) 0.3323(6) 0.039(3) Uani 1 1 d . . . . .
C6 C 0.5577(6) 0.8263(13) 0.3075(7) 0.056(4) Uani 1 1 d . . . . .
H6A H 0.551005 0.790645 0.267385 0.067 Uiso 1 1 calc R U . . .
C7 C 0.5170(7) 0.8148(16) 0.3427(7) 0.071(5) Uani 1 1 d . . . . .
H7A H 0.483264 0.771533 0.325146 0.085 Uiso 1 1 calc R U . . .
C8 C 0.5255(6) 0.8639(13) 0.4000(7) 0.060(4) Uani 1 1 d . . . . .
H8A H 0.498373 0.853421 0.422657 0.072 Uiso 1 1 calc R U . . .
C9 C 0.5745(6) 0.9310(11) 0.4269(6) 0.049(4) Uani 1 1 d . . . . .
C10 C 0.5897(6) 0.9894(15) 0.4869(6) 0.056(4) Uani 1 1 d . . . . .
H10A H 0.565502 0.985664 0.513427 0.067 Uiso 1 1 calc R U . . .
C11 C 0.6387(7) 1.0497(12) 0.5050(7) 0.052(4) Uani 1 1 d . . . . .
H11A H 0.647044 1.089165 0.543934 0.063 Uiso 1 1 calc R U . . .
C12 C 0.6782(6) 1.0575(10) 0.4696(6) 0.040(3) Uani 1 1 d . . . . .
H12A H 0.712696 1.099357 0.485387 0.048 Uiso 1 1 calc R U . . .
C13 C 0.6432(5) 0.8248(9) 0.2122(6) 0.031(3) Uani 1 1 d . . . . .
C14 C 0.6097(5) 0.8542(10) 0.1471(6) 0.034(3) Uani 1 1 d . . . . .
C15 C 0.5828(5) 0.7794(10) 0.1018(6) 0.037(3) Uani 1 1 d . . . . .
H15A H 0.560652 0.797630 0.057396 0.044 Uiso 1 1 calc R U . . .
C16 C 0.5873(6) 0.6789(11) 0.1198(7) 0.041(3) Uani 1 1 d . . . . .
H16A H 0.568721 0.628656 0.087686 0.050 Uiso 1 1 calc R U . . .
C17 C 0.6181(6) 0.6517(10) 0.1827(7) 0.048(4) Uani 1 1 d . . . . .
H17A H 0.619415 0.582323 0.194620 0.057 Uiso 1 1 calc R U . . .
C18 C 0.6481(6) 0.7227(10) 0.2311(6) 0.039(3) Uani 1 1 d . . . . .
C19 C 0.6017(5) 0.9663(12) 0.1303(5) 0.038(3) Uani 1 1 d . . . . .
H19A H 0.640889 1.000113 0.154110 0.046 Uiso 1 1 calc R U . . .
C20 C 0.5865(7) 0.9862(15) 0.0580(6) 0.067(4) Uani 1 1 d . . . . .
H20A H 0.584256 1.059319 0.050056 0.100 Uiso 1 1 calc R U . . .
H20B H 0.547835 0.955140 0.033076 0.100 Uiso 1 1 calc R U . . .
H20C H 0.617569 0.957009 0.043512 0.100 Uiso 1 1 calc R U . . .
C21 C 0.5552(7) 1.0141(10) 0.1552(9) 0.066(5) Uani 1 1 d . . . . .
H21A H 0.554188 1.087422 0.148033 0.099 Uiso 1 1 calc R U . . .
H21B H 0.566096 1.000203 0.202500 0.099 Uiso 1 1 calc R U . . .
H21C H 0.515723 0.985316 0.131039 0.099 Uiso 1 1 calc R U . . .
C22 C 0.6873(8) 0.6897(11) 0.3007(8) 0.058(4) Uani 1 1 d . . . . .
H22A H 0.690183 0.747164 0.331801 0.070 Uiso 1 1 calc R U . . .
C23 C 0.7501(7) 0.6653(13) 0.3016(8) 0.066(5) Uani 1 1 d . . . . .
H23A H 0.764992 0.721993 0.282596 0.098 Uiso 1 1 calc R U . . .
H23B H 0.748673 0.604080 0.275457 0.098 Uiso 1 1 calc R U . . .
H23C H 0.776955 0.654025 0.347223 0.098 Uiso 1 1 calc R U . . .
C24 C 0.6600(10) 0.5966(15) 0.3242(9) 0.094(7) Uani 1 1 d . . . . .
H24A H 0.618754 0.611861 0.320273 0.142 Uiso 1 1 calc R U . . .
H24B H 0.683850 0.581521 0.370356 0.142 Uiso 1 1 calc R U . . .
H24C H 0.660268 0.537912 0.296587 0.142 Uiso 1 1 calc R U . . .
C25 C 0.7807(6) 1.0887(10) 0.4029(6) 0.040(3) Uani 1 1 d . . . . .
C26 C 0.8201(6) 1.0364(11) 0.4579(7) 0.036(3) Uani 1 1 d . . . . .
C27 C 0.8541(6) 1.0910(12) 0.5119(7) 0.049(4) Uani 1 1 d . . . . .
H27A H 0.879790 1.055956 0.549634 0.059 Uiso 1 1 calc R U . . .
C28 C 0.8523(6) 1.1957(13) 0.5133(6) 0.054(4) Uani 1 1 d . . . . .
H28A H 0.874814 1.231353 0.552314 0.065 Uiso 1 1 calc R U . . .
C29 C 0.8170(7) 1.2487(12) 0.4569(7) 0.056(4) Uani 1 1 d . . . . .
H29A H 0.817109 1.320614 0.456583 0.067 Uiso 1 1 calc R U . . .
C30 C 0.7811(6) 1.1941(11) 0.4004(7) 0.051(4) Uani 1 1 d . . . . .
C31 C 0.8242(7) 0.9216(13) 0.4586(7) 0.048(4) Uani 1 1 d . . . . .
H31A H 0.789449 0.894739 0.421045 0.058 Uiso 1 1 calc R U . . .
C32 C 0.8233(8) 0.8741(12) 0.5220(8) 0.068(5) Uani 1 1 d . . . . .
H32A H 0.822817 0.800272 0.517845 0.102 Uiso 1 1 calc R U . . .
H32B H 0.787468 0.896468 0.530229 0.102 Uiso 1 1 calc R U . . .
H32C H 0.859078 0.894979 0.558892 0.102 Uiso 1 1 calc R U . . .
C33 C 0.8826(7) 0.8884(13) 0.4485(9) 0.074(5) Uani 1 1 d . . . . .
H33A H 0.883154 0.814570 0.444659 0.111 Uiso 1 1 calc R U . . .
H33B H 0.917238 0.910433 0.486325 0.111 Uiso 1 1 calc R U . . .
H33C H 0.884335 0.919299 0.408002 0.111 Uiso 1 1 calc R U . . .
C34 C 0.7448(6) 1.2481(10) 0.3368(7) 0.064(5) Uani 1 1 d D . . . .
H34A H 0.748032 1.206729 0.299569 0.076 Uiso 0.82(7) 1 calc R U P A 1
H34' H 0.755325 1.216967 0.300278 0.076 Uiso 0.18(7) 1 calc R U P A 2
C35 C 0.7716(15) 1.3521(16) 0.3327(13) 0.072(6) Uani 0.82(7) 1 d D U P A 1
H35A H 0.748488 1.384192 0.290540 0.108 Uiso 0.82(7) 1 calc R U P A 1
H35B H 0.813233 1.344030 0.335784 0.108 Uiso 0.82(7) 1 calc R U P A 1
H35C H 0.770090 1.394695 0.369201 0.108 Uiso 0.82(7) 1 calc R U P A 1
C36 C 0.6782(8) 1.256(3) 0.3264(14) 0.062(6) Uani 0.82(7) 1 d D U P A 1
H36A H 0.657064 1.289460 0.284247 0.093 Uiso 0.82(7) 1 calc R U P A 1
H36B H 0.673078 1.294828 0.362514 0.093 Uiso 0.82(7) 1 calc R U P A 1
H36C H 0.661728 1.187592 0.325774 0.093 Uiso 0.82(7) 1 calc R U P A 1
C35' C 0.748(6) 1.3632(17) 0.330(7) 0.072(6) Uani 0.18(7) 1 d D U P A 2
H35D H 0.721652 1.383988 0.286018 0.108 Uiso 0.18(7) 1 calc R U P A 2
H35E H 0.735163 1.396176 0.363544 0.108 Uiso 0.18(7) 1 calc R U P A 2
H35F H 0.789247 1.383067 0.336860 0.108 Uiso 0.18(7) 1 calc R U P A 2
C36' C 0.681(2) 1.215(10) 0.328(6) 0.062(6) Uani 0.18(7) 1 d D U P A 2
H36D H 0.667553 1.163649 0.292891 0.093 Uiso 0.18(7) 1 calc R U P A 2
H36E H 0.654074 1.273590 0.315341 0.093 Uiso 0.18(7) 1 calc R U P A 2
H36F H 0.680088 1.186430 0.369264 0.093 Uiso 0.18(7) 1 calc R U P A 2
C37 C 0.7866(5) 1.1005(10) 0.1897(5) 0.029(3) Uani 1 1 d . . . . .
C38 C 0.7814(5) 1.1945(9) 0.1602(5) 0.033(3) Uani 1 1 d . . . . .
C39 C 0.7281(6) 1.2586(9) 0.1475(6) 0.035(3) Uani 1 1 d . . . . .
C40 C 0.6714(6) 1.2213(10) 0.1294(8) 0.054(4) Uani 1 1 d . . . . .
H40A H 0.665216 1.150258 0.124577 0.065 Uiso 1 1 calc R U . . .
C41 C 0.6223(7) 1.2854(11) 0.1177(8) 0.063(4) Uani 1 1 d . . . . .
H41A H 0.583316 1.256907 0.105169 0.076 Uiso 1 1 calc R U . . .
C42 C 0.6288(8) 1.3876(10) 0.1239(7) 0.055(4) Uani 1 1 d . . . . .
H42A H 0.595178 1.430667 0.115872 0.066 Uiso 1 1 calc R U . . .
C43 C 0.6862(7) 1.4267(10) 0.1424(7) 0.051(4) Uani 1 1 d . . . . .
H43A H 0.692294 1.497633 0.147914 0.061 Uiso 1 1 calc R U . . .
C44 C 0.7343(7) 1.3639(10) 0.1527(7) 0.045(3) Uani 1 1 d . . . . .
H44A H 0.773082 1.392663 0.163759 0.054 Uiso 1 1 calc R U . . .
C45 C 0.8299(6) 1.2406(10) 0.1394(6) 0.040(3) Uani 1 1 d . . . . .
C46 C 0.8794(7) 1.2879(12) 0.1836(7) 0.057(4) Uani 1 1 d . . . . .
H46A H 0.884838 1.289689 0.229213 0.068 Uiso 1 1 calc R U . . .
C47 C 0.9211(6) 1.3328(14) 0.1612(7) 0.067(5) Uani 1 1 d . . . . .
H47A H 0.956382 1.361872 0.191922 0.080 Uiso 1 1 calc R U . . .
C48 C 0.9116(7) 1.3353(12) 0.0944(7) 0.058(4) Uani 1 1 d . . . . .
H48A H 0.939639 1.367420 0.078907 0.069 Uiso 1 1 calc R U . . .
C49 C 0.8615(7) 1.2912(12) 0.0511(8) 0.054(4) Uani 1 1 d . . . . .
H49A H 0.855314 1.291685 0.005192 0.065 Uiso 1 1 calc R U . . .
C50 C 0.8197(5) 1.2458(10) 0.0726(6) 0.039(3) Uani 1 1 d . . . . .
H50A H 0.784097 1.218205 0.041568 0.047 Uiso 1 1 calc R U . . .
C51 C 0.8425(6) 1.0307(11) 0.2074(7) 0.038(3) Uani 1 1 d D . . . .
C52 C 0.8635(5) 1.0279(10) 0.1470(6) 0.035(3) Uani 1 1 d . . . . .
C53 C 0.8248(5) 0.9859(12) 0.0891(5) 0.038(3) Uani 1 1 d . . . . .
H53A H 0.786604 0.962730 0.087363 0.045 Uiso 1 1 calc R U . . .
C54 C 0.8405(5) 0.9769(14) 0.0336(6) 0.047(3) Uani 1 1 d . . . . .
H54A H 0.813995 0.946384 -0.005629 0.056 Uiso 1 1 calc R U . . .
C55 C 0.8960(7) 1.0137(12) 0.0365(8) 0.062(5) Uani 1 1 d . . . . .
H55A H 0.907094 1.009160 -0.001443 0.075 Uiso 1 1 calc R U . . .
C56 C 0.9349(7) 1.0563(12) 0.0931(9) 0.065(5) Uani 1 1 d . . . . .
H56A H 0.972539 1.081494 0.094407 0.078 Uiso 1 1 calc R U . . .
C57 C 0.9186(6) 1.0621(12) 0.1485(7) 0.053(4) Uani 1 1 d . . . . .
H57A H 0.945811 1.090195 0.188126 0.064 Uiso 1 1 calc R U . . .
C58 C 0.884(2) 1.065(7) 0.278(2) 0.039(6) Uani 0.36(8) 1 d DG . P B 1
C59 C 0.870(2) 1.140(6) 0.315(2) 0.038(6) Uani 0.36(8) 1 d G . P B 1
H59A H 0.833376 1.175213 0.298460 0.045 Uiso 0.36(8) 1 calc R U P B 1
C60 C 0.911(2) 1.164(6) 0.378(2) 0.050(8) Uani 0.36(8) 1 d G . P B 1
H60A H 0.901963 1.214782 0.403321 0.060 Uiso 0.36(8) 1 calc R U P B 1
C61 C 0.965(2) 1.112(6) 0.4021(16) 0.056(9) Uani 0.36(8) 1 d G . P B 1
H61A H 0.993260 1.128542 0.444657 0.067 Uiso 0.36(8) 1 calc R U P B 1
C62 C 0.979(2) 1.038(5) 0.364(3) 0.070(9) Uani 0.36(8) 1 d G . P B 1
H62A H 1.015971 1.002735 0.381131 0.084 Uiso 0.36(8) 1 calc R U P B 1
C63 C 0.938(2) 1.014(6) 0.302(3) 0.061(7) Uani 0.36(8) 1 d G . P B 1
H63A H 0.947384 0.963165 0.276270 0.074 Uiso 0.36(8) 1 calc R U P B 1
C58' C 0.8949(15) 1.057(4) 0.2727(11) 0.039(6) Uani 0.64(8) 1 d DG . P B 2
C59' C 0.8835(16) 1.122(4) 0.3170(10) 0.038(6) Uani 0.64(8) 1 d G . P B 2
H59B H 0.846943 1.159172 0.303975 0.045 Uiso 0.64(8) 1 calc R U P B 2
C60' C 0.9254(17) 1.134(4) 0.3802(9) 0.050(8) Uani 0.64(8) 1 d G . P B 2
H60B H 0.917561 1.179214 0.410474 0.060 Uiso 0.64(8) 1 calc R U P B 2
C61' C 0.9788(15) 1.081(4) 0.3992(9) 0.056(9) Uani 0.64(8) 1 d G . P B 2
H61B H 1.007506 1.088677 0.442453 0.067 Uiso 0.64(8) 1 calc R U P B 2
C62' C 0.9903(14) 1.015(4) 0.3550(14) 0.070(9) Uani 0.64(8) 1 d G . P B 2
H62B H 1.026833 0.978096 0.367934 0.084 Uiso 0.64(8) 1 calc R U P B 2
C63' C 0.9484(15) 1.003(4) 0.2917(15) 0.061(7) Uani 0.64(8) 1 d G . P B 2
H63B H 0.956215 0.958050 0.261435 0.074 Uiso 0.64(8) 1 calc R U P B 2
C64 C 0.8309(5) 0.9185(11) 0.2211(6) 0.034(3) Uani 1 1 d . . . . .
Na1 Na 0.8871(3) 0.6974(5) 0.2102(4) 0.095(3) Uani 1 1 d D U . . .
O1S O 0.7982(4) 0.6252(7) 0.1377(4) 0.055(3) Uani 1 1 d D U . . .
C1S C 0.7468(5) 0.6926(10) 0.1141(7) 0.051(4) Uani 1 1 d D U . . .
H1SA H 0.714410 0.659092 0.078794 0.077 Uiso 1 1 calc R U . . .
H1SB H 0.758294 0.754786 0.096855 0.077 Uiso 1 1 calc R U . . .
H1SC H 0.733233 0.709391 0.150557 0.077 Uiso 1 1 calc R U . . .
O2S O 0.8964(10) 0.677(2) 0.1057(8) 0.087(5) Uani 0.58(2) 1 d D U P C 1
C2S C 0.8090(10) 0.5737(15) 0.0843(11) 0.071(6) Uani 0.58(2) 1 d D U P C 1
H2SA H 0.770231 0.555096 0.050162 0.085 Uiso 0.58(2) 1 calc R U P C 1
H2SB H 0.831434 0.510491 0.101201 0.085 Uiso 0.58(2) 1 calc R U P C 1
C3S C 0.8432(10) 0.637(3) 0.0539(9) 0.074(8) Uani 0.58(2) 1 d D U P C 1
H3SA H 0.855273 0.595444 0.022516 0.088 Uiso 0.58(2) 1 calc R U P C 1
H3SB H 0.817958 0.693140 0.029236 0.088 Uiso 0.58(2) 1 calc R U P C 1
C4S C 0.9345(11) 0.725(2) 0.0728(14) 0.076(7) Uani 0.58(2) 1 d D U P C 1
H4SA H 0.918453 0.792183 0.056607 0.113 Uiso 0.58(2) 1 calc R U P C 1
H4SB H 0.934827 0.683154 0.035609 0.113 Uiso 0.58(2) 1 calc R U P C 1
H4SC H 0.975436 0.732086 0.104562 0.113 Uiso 0.58(2) 1 calc R U P C 1
O2Q O 0.9128(12) 0.671(2) 0.1173(11) 0.087(5) Uani 0.42(2) 1 d D U P C 2
C2Q C 0.8164(12) 0.594(2) 0.0827(13) 0.071(6) Uani 0.42(2) 1 d D U P C 2
H2QA H 0.780551 0.581086 0.042988 0.085 Uiso 0.42(2) 1 calc R U P C 2
H2QB H 0.840147 0.531076 0.094199 0.085 Uiso 0.42(2) 1 calc R U P C 2
C3Q C 0.8527(12) 0.676(3) 0.0687(14) 0.074(8) Uani 0.42(2) 1 d D U P C 2
H3QA H 0.853973 0.667398 0.023719 0.088 Uiso 0.42(2) 1 calc R U P C 2
H3QB H 0.834745 0.742594 0.070995 0.088 Uiso 0.42(2) 1 calc R U P C 2
C4Q C 0.9445(15) 0.767(3) 0.122(2) 0.076(7) Uani 0.42(2) 1 d D U P C 2
H4QA H 0.984900 0.760897 0.154646 0.113 Uiso 0.42(2) 1 calc R U P C 2
H4QB H 0.947235 0.782379 0.078409 0.113 Uiso 0.42(2) 1 calc R U P C 2
H4QC H 0.922697 0.820575 0.134271 0.113 Uiso 0.42(2) 1 calc R U P C 2
O3S O 0.9773(9) 0.723(2) 0.2989(11) 0.083(7) Uani 0.381(13) 1 d D U P C 1
O4S O 0.906(2) 0.588(2) 0.3005(11) 0.161(13) Uani 0.381(13) 1 d D U P C 1
C5S C 1.022(3) 0.642(5) 0.306(3) 0.142(18) Uani 0.381(13) 1 d D U P C 1
H5SA H 1.031522 0.637444 0.266290 0.213 Uiso 0.381(13) 1 calc R U P C 1
H5SB H 1.057901 0.656750 0.344336 0.213 Uiso 0.381(13) 1 calc R U P C 1
H5SC H 1.004795 0.577115 0.313732 0.213 Uiso 0.381(13) 1 calc R U P C 1
C6S C 0.963(2) 0.729(2) 0.3587(18) 0.109(13) Uani 0.381(13) 1 d D U P C 1
H6SA H 0.932100 0.781531 0.354081 0.131 Uiso 0.381(13) 1 calc R U P C 1
H6SB H 0.998948 0.746013 0.397126 0.131 Uiso 0.381(13) 1 calc R U P C 1
C7S C 0.9396(15) 0.627(2) 0.3678(12) 0.045(6) Uani 0.381(13) 1 d D U P C 1
H7SA H 0.973148 0.581692 0.391608 0.054 Uiso 0.381(13) 1 calc R U P C 1
H7SB H 0.912895 0.633365 0.393677 0.054 Uiso 0.381(13) 1 calc R U P C 1
C8S C 0.8749(16) 0.495(3) 0.3087(16) 0.052(7) Uani 0.381(13) 1 d D U P C 1
H8SA H 0.892167 0.471667 0.354580 0.078 Uiso 0.381(13) 1 calc R U P C 1
H8SB H 0.879588 0.442205 0.279115 0.078 Uiso 0.381(13) 1 calc R U P C 1
H8SC H 0.832299 0.509671 0.297889 0.078 Uiso 0.381(13) 1 calc R U P C 1
O3Q O 0.9875(8) 0.753(2) 0.2660(17) 0.083(7) Uani 0.366(18) 1 d D U P C 2
O4Q O 0.9374(14) 0.569(2) 0.2831(14) 0.161(13) Uani 0.366(18) 1 d D U P C 2
C5Q C 1.030(2) 0.812(5) 0.244(4) 0.142(18) Uani 0.366(18) 1 d D U P C 2
H5QA H 1.007771 0.863648 0.212190 0.213 Uiso 0.366(18) 1 calc R U P C 2
H5QB H 1.059387 0.845270 0.282383 0.213 Uiso 0.366(18) 1 calc R U P C 2
H5QC H 1.050501 0.766894 0.223282 0.213 Uiso 0.366(18) 1 calc R U P C 2
C6Q C 1.0234(12) 0.677(3) 0.314(2) 0.109(13) Uani 0.366(18) 1 d D U P C 2
H6QA H 1.042275 0.628897 0.291848 0.131 Uiso 0.366(18) 1 calc R U P C 2
H6QB H 1.055455 0.710419 0.350395 0.131 Uiso 0.366(18) 1 calc R U P C 2
C7Q C 0.9824(15) 0.622(3) 0.3399(14) 0.045(6) Uani 0.366(18) 1 d D U P C 2
H7QA H 0.962341 0.669901 0.360319 0.054 Uiso 0.366(18) 1 calc R U P C 2
H7QB H 1.005023 0.572151 0.373824 0.054 Uiso 0.366(18) 1 calc R U P C 2
C8Q C 0.8953(16) 0.516(3) 0.308(2) 0.052(7) Uani 0.366(18) 1 d D U P C 2
H8QA H 0.916375 0.460888 0.337694 0.078 Uiso 0.366(18) 1 calc R U P C 2
H8QB H 0.862353 0.487567 0.270847 0.078 Uiso 0.366(18) 1 calc R U P C 2
H8QC H 0.879386 0.563510 0.332361 0.078 Uiso 0.366(18) 1 calc R U P C 2
O3Z O 0.9884(10) 0.749(4) 0.239(2) 0.083(7) Uani 0.253(18) 1 d D U P C 3
O4Z O 0.9421(17) 0.596(3) 0.2993(16) 0.161(13) Uani 0.253(18) 1 d D U P C 3
C5Z C 1.030(3) 0.816(8) 0.221(4) 0.142(18) Uani 0.253(18) 1 d D U P C 3
H5ZA H 1.009774 0.841927 0.176343 0.213 Uiso 0.253(18) 1 calc R U P C 3
H5ZB H 1.041765 0.872387 0.252343 0.213 Uiso 0.253(18) 1 calc R U P C 3
H5ZC H 1.065379 0.777265 0.222832 0.213 Uiso 0.253(18) 1 calc R U P C 3
C6Z C 1.0207(15) 0.712(5) 0.307(3) 0.109(13) Uani 0.253(18) 1 d D U P C 3
H6ZA H 1.047926 0.764260 0.333984 0.131 Uiso 0.253(18) 1 calc R U P C 3
H6ZB H 1.044523 0.650706 0.306074 0.131 Uiso 0.253(18) 1 calc R U P C 3
C7Z C 0.974(2) 0.686(4) 0.335(2) 0.045(6) Uani 0.253(18) 1 d D U P C 3
H7ZA H 0.992345 0.672019 0.383051 0.054 Uiso 0.253(18) 1 calc R U P C 3
H7ZB H 0.945638 0.743640 0.328977 0.054 Uiso 0.253(18) 1 calc R U P C 3
C8Z C 0.8838(19) 0.590(4) 0.308(3) 0.052(7) Uani 0.253(18) 1 d D U P C 3
H8ZA H 0.883598 0.532229 0.336139 0.078 Uiso 0.253(18) 1 calc R U P C 3
H8ZB H 0.852105 0.581387 0.264582 0.078 Uiso 0.253(18) 1 calc R U P C 3
H8ZC H 0.876835 0.652502 0.328387 0.078 Uiso 0.253(18) 1 calc R U P C 3

loop_
_atom_site_aniso_label
_atom_site_aniso_U_11
_atom_site_aniso_U_22
_atom_site_aniso_U_33
_atom_site_aniso_U_23
_atom_site_aniso_U_13
_atom_site_aniso_U_12
Ga1 0.0279(6) 0.0423(7) 0.0199(6) -0.0011(8) 0.0051(5) 0.0068(8)
O1 0.023(4) 0.036(5) 0.030(5) -0.004(4) 0.001(3) 0.003(4)
O2 0.036(5) 0.051(5) 0.034(5) 0.006(4) 0.013(4) 0.022(4)
O3 0.035(5) 0.064(7) 0.047(6) 0.004(5) 0.016(4) 0.018(5)
N1 0.029(6) 0.043(6) 0.019(5) -0.003(4) 0.011(4) 0.008(5)
N2 0.042(6) 0.046(6) 0.016(5) -0.011(4) 0.009(5) 0.010(5)
C1 0.027(7) 0.049(8) 0.030(7) -0.007(6) 0.006(6) 0.003(6)
C2 0.032(6) 0.043(7) 0.028(6) -0.001(7) 0.012(5) 0.013(7)
C3 0.027(6) 0.061(11) 0.020(6) -0.005(6) -0.003(5) 0.012(6)
C4 0.039(8) 0.060(9) 0.018(6) -0.007(6) 0.002(6) 0.015(6)
C5 0.019(6) 0.065(9) 0.030(7) 0.002(7) 0.004(5) 0.008(6)
C6 0.052(9) 0.085(11) 0.039(9) -0.012(8) 0.026(7) 0.004(9)
C7 0.041(9) 0.136(17) 0.036(9) -0.010(10) 0.014(7) -0.016(10)
C8 0.038(8) 0.100(13) 0.042(9) -0.006(9) 0.015(7) -0.001(8)
C9 0.038(8) 0.078(10) 0.033(8) -0.002(7) 0.014(6) 0.017(7)
C10 0.047(8) 0.089(11) 0.038(7) 0.005(10) 0.023(6) 0.024(11)
C11 0.059(10) 0.067(10) 0.031(8) -0.011(7) 0.017(7) 0.024(8)
C12 0.034(7) 0.050(8) 0.028(7) -0.003(6) 0.000(6) 0.016(6)
C13 0.029(6) 0.035(7) 0.035(7) -0.009(6) 0.021(6) -0.005(5)
C14 0.023(6) 0.048(8) 0.033(7) -0.007(6) 0.012(6) -0.002(6)
C15 0.025(7) 0.060(9) 0.025(7) -0.009(6) 0.008(5) -0.005(6)
C16 0.043(8) 0.050(9) 0.038(8) -0.015(7) 0.023(7) -0.004(7)
C17 0.066(9) 0.034(7) 0.064(10) -0.020(7) 0.048(9) -0.016(7)
C18 0.044(8) 0.050(8) 0.034(7) 0.001(6) 0.026(6) 0.003(6)
C19 0.024(5) 0.049(8) 0.031(6) -0.002(7) -0.004(5) -0.006(6)
C20 0.074(9) 0.049(8) 0.058(9) 0.005(10) 0.000(7) 0.011(10)
C21 0.050(9) 0.032(8) 0.117(14) -0.001(8) 0.031(9) 0.009(6)
C22 0.094(13) 0.044(9) 0.060(10) 0.015(8) 0.057(10) 0.024(8)
C23 0.072(11) 0.064(11) 0.046(9) 0.005(8) 0.004(8) 0.027(9)
C24 0.133(18) 0.094(15) 0.075(13) 0.034(11) 0.060(13) 0.031(13)
C25 0.044(8) 0.054(9) 0.017(6) 0.001(6) 0.006(6) -0.003(7)
C26 0.036(8) 0.045(9) 0.024(8) 0.000(7) 0.008(6) -0.005(7)
C27 0.047(9) 0.068(11) 0.035(8) 0.004(7) 0.016(7) -0.007(8)
C28 0.056(9) 0.084(12) 0.020(7) -0.010(8) 0.011(7) -0.019(9)
C29 0.077(11) 0.054(9) 0.040(9) -0.028(7) 0.027(8) -0.014(8)
C30 0.063(10) 0.054(9) 0.042(9) 0.003(7) 0.028(8) 0.004(8)
C31 0.034(9) 0.074(12) 0.030(9) 0.005(8) 0.002(7) 0.009(8)
C32 0.090(13) 0.064(11) 0.065(11) 0.018(9) 0.045(10) 0.011(10)
C33 0.076(12) 0.073(11) 0.092(13) 0.019(10) 0.053(10) 0.028(10)
C34 0.108(14) 0.047(9) 0.029(8) 0.000(7) 0.016(9) 0.017(9)
C35 0.077(8) 0.070(7) 0.068(7) 0.002(5) 0.024(5) 0.005(5)
C36 0.068(7) 0.056(8) 0.057(7) -0.002(5) 0.016(5) 0.011(5)
C35' 0.077(8) 0.070(7) 0.068(7) 0.002(5) 0.024(5) 0.005(5)
C36' 0.068(7) 0.056(8) 0.057(7) -0.002(5) 0.016(5) 0.011(5)
C37 0.019(6) 0.055(8) 0.007(5) -0.005(5) -0.001(5) -0.005(5)
C38 0.046(8) 0.040(7) 0.012(6) -0.007(5) 0.010(5) -0.009(6)
C39 0.042(8) 0.034(7) 0.026(7) -0.007(6) 0.009(6) -0.003(6)
C40 0.040(8) 0.021(7) 0.083(11) 0.005(7) 0.000(8) 0.002(6)
C41 0.047(9) 0.045(9) 0.086(13) 0.002(8) 0.009(9) 0.005(7)
C42 0.088(12) 0.035(8) 0.050(9) 0.008(7) 0.034(9) 0.017(8)
C43 0.080(11) 0.024(7) 0.061(10) 0.008(7) 0.041(9) -0.002(7)
C44 0.064(9) 0.037(8) 0.048(8) -0.002(6) 0.036(8) -0.011(7)
C45 0.037(7) 0.044(8) 0.037(8) -0.005(6) 0.011(6) -0.008(6)
C46 0.061(10) 0.076(11) 0.029(8) 0.006(7) 0.010(7) -0.032(9)
C47 0.042(9) 0.109(14) 0.035(9) 0.002(9) -0.004(7) -0.037(9)
C48 0.062(10) 0.060(10) 0.051(10) 0.014(8) 0.020(8) -0.010(8)
C49 0.050(9) 0.064(10) 0.046(9) -0.013(8) 0.015(8) -0.010(8)
C50 0.028(7) 0.052(8) 0.032(8) -0.004(6) 0.004(6) -0.013(6)
C51 0.026(7) 0.057(9) 0.030(8) 0.005(6) 0.010(6) 0.001(6)
C52 0.022(6) 0.043(7) 0.038(8) 0.004(6) 0.009(6) 0.011(5)
C53 0.036(6) 0.041(7) 0.035(6) 0.009(8) 0.011(5) 0.004(8)
C54 0.058(8) 0.046(7) 0.045(7) -0.006(9) 0.030(6) -0.005(10)
C55 0.073(11) 0.068(11) 0.071(11) 0.001(8) 0.055(10) 0.002(8)
C56 0.052(10) 0.062(10) 0.098(14) -0.008(10) 0.048(10) -0.007(8)
C57 0.031(8) 0.074(10) 0.052(9) 0.003(8) 0.012(7) 0.000(7)
C58 0.015(11) 0.071(12) 0.031(7) -0.007(6) 0.008(7) -0.001(11)
C59 0.028(12) 0.059(17) 0.025(6) 0.000(7) 0.009(7) 0.000(11)
C60 0.036(14) 0.08(2) 0.030(7) -0.012(9) 0.006(7) -0.007(13)
C61 0.033(12) 0.10(3) 0.020(7) 0.001(9) -0.001(8) 0.000(13)
C62 0.024(11) 0.14(2) 0.040(10) -0.008(10) -0.001(8) 0.021(12)
C63 0.027(11) 0.109(17) 0.042(10) -0.016(10) 0.004(8) 0.019(11)
C58' 0.015(11) 0.071(12) 0.031(7) -0.007(6) 0.008(7) -0.001(11)
C59' 0.028(12) 0.059(17) 0.025(6) 0.000(7) 0.009(7) 0.000(11)
C60' 0.036(14) 0.08(2) 0.030(7) -0.012(9) 0.006(7) -0.007(13)
C61' 0.033(12) 0.10(3) 0.020(7) 0.001(9) -0.001(8) 0.000(13)
C62' 0.024(11) 0.14(2) 0.040(10) -0.008(10) -0.001(8) 0.021(12)
C63' 0.027(11) 0.109(17) 0.042(10) -0.016(10) 0.004(8) 0.019(11)
C64 0.020(7) 0.058(9) 0.013(6) 0.008(6) -0.007(5) 0.013(6)
Na1 0.067(4) 0.055(4) 0.113(5) 0.006(4) -0.030(3) 0.008(3)
O1S 0.046(5) 0.053(6) 0.058(6) 0.009(5) 0.007(5) -0.006(5)
C1S 0.047(6) 0.052(6) 0.053(6) 0.001(5) 0.016(5) -0.007(5)
O2S 0.051(9) 0.078(8) 0.133(9) 0.029(7) 0.035(8) 0.017(7)
C2S 0.068(9) 0.063(9) 0.085(9) 0.001(8) 0.031(7) 0.000(7)
C3S 0.071(10) 0.073(13) 0.079(11) -0.002(9) 0.028(8) 0.003(8)
C4S 0.072(9) 0.075(9) 0.080(9) 0.004(6) 0.028(6) 0.002(6)
O2Q 0.051(9) 0.078(8) 0.133(9) 0.029(7) 0.035(8) 0.017(7)
C2Q 0.068(9) 0.063(9) 0.085(9) 0.001(8) 0.031(7) 0.000(7)
C3Q 0.071(10) 0.073(13) 0.079(11) -0.002(9) 0.028(8) 0.003(8)
C4Q 0.072(9) 0.075(9) 0.080(9) 0.004(6) 0.028(6) 0.002(6)
O3S 0.073(8) 0.081(8) 0.085(10) 0.003(8) 0.015(7) 0.010(6)
O4S 0.166(15) 0.161(14) 0.158(14) 0.017(8) 0.057(8) -0.002(8)
C5S 0.142(18) 0.142(18) 0.142(18) 0.000(4) 0.050(7) 0.000(4)
C6S 0.107(14) 0.104(15) 0.111(14) 0.006(8) 0.032(9) 0.005(8)
C7S 0.047(8) 0.045(9) 0.039(8) -0.005(7) 0.010(6) -0.013(7)
C8S 0.049(8) 0.052(8) 0.054(8) 0.002(5) 0.017(5) -0.003(5)
O3Q 0.073(8) 0.081(8) 0.085(10) 0.003(8) 0.015(7) 0.010(6)
O4Q 0.166(15) 0.161(14) 0.158(14) 0.017(8) 0.057(8) -0.002(8)
C5Q 0.142(18) 0.142(18) 0.142(18) 0.000(4) 0.050(7) 0.000(4)
C6Q 0.107(14) 0.104(15) 0.111(14) 0.006(8) 0.032(9) 0.005(8)
C7Q 0.047(8) 0.045(9) 0.039(8) -0.005(7) 0.010(6) -0.013(7)
C8Q 0.049(8) 0.052(8) 0.054(8) 0.002(5) 0.017(5) -0.003(5)
O3Z 0.073(8) 0.081(8) 0.085(10) 0.003(8) 0.015(7) 0.010(6)
O4Z 0.166(15) 0.161(14) 0.158(14) 0.017(8) 0.057(8) -0.002(8)
C5Z 0.142(18) 0.142(18) 0.142(18) 0.000(4) 0.050(7) 0.000(4)
C6Z 0.107(14) 0.104(15) 0.111(14) 0.006(8) 0.032(9) 0.005(8)
C7Z 0.047(8) 0.045(9) 0.039(8) -0.005(7) 0.010(6) -0.013(7)
C8Z 0.049(8) 0.052(8) 0.054(8) 0.002(5) 0.017(5) -0.003(5)

loop_
_atom_type_symbol
_atom_type_description
_atom_type_scat_dispersion_real
_atom_type_scat_dispersion_imag
_atom_type_scat_source
C C 0.0033 0.0016 'International Tables Vol C Tables 4.2.6.8 and 6.1.1.4'
H H 0.0000 0.0000 'International Tables Vol C Tables 4.2.6.8 and 6.1.1.4'
N N 0.0061 0.0033 'International Tables Vol C Tables 4.2.6.8 and 6.1.1.4'
O O 0.0106 0.0060 'International Tables Vol C Tables 4.2.6.8 and 6.1.1.4'
Na Na 0.0362 0.0249 'International Tables Vol C Tables 4.2.6.8 and 6.1.1.4'
Ga Ga 0.2307 1.6083 'International Tables Vol C Tables 4.2.6.8 and 6.1.1.4'

loop_
_geom_angle_atom_site_label_1
_geom_angle_atom_site_label_2
_geom_angle_atom_site_label_3
_geom_angle
_geom_angle_site_symmetry_1
_geom_angle_site_symmetry_3
_geom_angle_publ_flag
O1 Ga1 O2 94.8(3) . . ?
O1 Ga1 N2 118.6(4) . . ?
O2 Ga1 N2 123.8(4) . . ?
O1 Ga1 N1 118.3(4) . . ?
O2 Ga1 N1 112.1(4) . . ?
N2 Ga1 N1 91.2(4) . . ?
C37 O1 Ga1 128.1(7) . . ?
C64 O2 Ga1 123.1(8) . . ?
C64 O3 Na1 148.8(9) . . ?
C1 N1 C13 122.5(10) . . ?
C1 N1 Ga1 105.8(8) . . ?
C13 N1 Ga1 131.3(7) . . ?
C2 N2 C25 119.1(9) . . ?
C2 N2 Ga1 105.6(8) . . ?
C25 N2 Ga1 134.2(8) . . ?
C2 C1 N1 118.9(11) . . ?
C2 C1 C5 108.8(11) . . ?
N1 C1 C5 132.2(11) . . ?
C1 C2 N2 118.5(10) . . ?
C1 C2 C3 110.9(11) . . ?
N2 C2 C3 130.6(12) . . ?
C12 C3 C4 116.0(11) . . ?
C12 C3 C2 138.9(13) . . ?
C4 C3 C2 105.1(10) . . ?
C9 C4 C3 126.7(12) . . ?
C9 C4 C5 122.9(13) . . ?
C3 C4 C5 110.4(11) . . ?
C6 C5 C4 117.8(12) . . ?
C6 C5 C1 137.3(12) . . ?
C4 C5 C1 104.9(11) . . ?
C5 C6 C7 119.4(13) . . ?
C5 C6 H6A 120.3 . . ?
C7 C6 H6A 120.3 . . ?
C8 C7 C6 121.7(15) . . ?
C8 C7 H7A 119.2 . . ?
C6 C7 H7A 119.2 . . ?
C7 C8 C9 120.7(14) . . ?
C7 C8 H8A 119.7 . . ?
C9 C8 H8A 119.7 . . ?
C4 C9 C8 117.5(12) . . ?
C4 C9 C10 114.8(13) . . ?
C8 C9 C10 127.6(13) . . ?
C11 C10 C9 119.5(12) . . ?
C11 C10 H10A 120.3 . . ?
C9 C10 H10A 120.3 . . ?
C10 C11 C12 124.1(13) . . ?
C10 C11 H11A 118.0 . . ?
C12 C11 H11A 118.0 . . ?
C3 C12 C11 118.9(13) . . ?
C3 C12 H12A 120.5 . . ?
C11 C12 H12A 120.5 . . ?
C18 C13 C14 121.2(11) . . ?
C18 C13 N1 120.0(11) . . ?
C14 C13 N1 118.8(11) . . ?
C15 C14 C13 118.0(12) . . ?
C15 C14 C19 122.7(11) . . ?
C13 C14 C19 119.2(10) . . ?
C16 C15 C14 121.4(12) . . ?
C16 C15 H15A 119.3 . . ?
C14 C15 H15A 119.3 . . ?
C17 C16 C15 120.2(12) . . ?
C17 C16 H16A 119.9 . . ?
C15 C16 H16A 119.9 . . ?
C16 C17 C18 121.9(13) . . ?
C16 C17 H17A 119.0 . . ?
C18 C17 H17A 119.0 . . ?
C17 C18 C13 117.3(12) . . ?
C17 C18 C22 121.2(13) . . ?
C13 C18 C22 121.4(12) . . ?
C20 C19 C14 112.5(12) . . ?
C20 C19 C21 110.9(12) . . ?
C14 C19 C21 111.3(10) . . ?
C20 C19 H19A 107.2 . . ?
C14 C19 H19A 107.2 . . ?
C21 C19 H19A 107.2 . . ?
C19 C20 H20A 109.5 . . ?
C19 C20 H20B 109.5 . . ?
H20A C20 H20B 109.5 . . ?
C19 C20 H20C 109.5 . . ?
H20A C20 H20C 109.5 . . ?
H20B C20 H20C 109.5 . . ?
C19 C21 H21A 109.5 . . ?
C19 C21 H21B 109.5 . . ?
H21A C21 H21B 109.5 . . ?
C19 C21 H21C 109.5 . . ?
H21A C21 H21C 109.5 . . ?
H21B C21 H21C 109.5 . . ?
C18 C22 C23 109.2(11) . . ?
C18 C22 C24 111.4(15) . . ?
C23 C22 C24 110.5(13) . . ?
C18 C22 H22A 108.6 . . ?
C23 C22 H22A 108.6 . . ?
C24 C22 H22A 108.6 . . ?
C22 C23 H23A 109.5 . . ?
C22 C23 H23B 109.5 . . ?
H23A C23 H23B 109.5 . . ?
C22 C23 H23C 109.5 . . ?
H23A C23 H23C 109.5 . . ?
H23B C23 H23C 109.5 . . ?
C22 C24 H24A 109.5 . . ?
C22 C24 H24B 109.5 . . ?
H24A C24 H24B 109.5 . . ?
C22 C24 H24C 109.5 . . ?
H24A C24 H24C 109.5 . . ?
H24B C24 H24C 109.5 . . ?
C30 C25 N2 120.5(12) . . ?
C30 C25 C26 120.7(12) . . ?
N2 C25 C26 118.9(12) . . ?
C27 C26 C25 118.7(13) . . ?
C27 C26 C31 120.0(15) . . ?
C25 C26 C31 121.2(14) . . ?
C26 C27 C28 122.1(14) . . ?
C26 C27 H27A 119.0 . . ?
C28 C27 H27A 119.0 . . ?
C27 C28 C29 119.7(13) . . ?
C27 C28 H28A 120.2 . . ?
C29 C28 H28A 120.2 . . ?
C28 C29 C30 119.4(14) . . ?
C28 C29 H29A 120.3 . . ?
C30 C29 H29A 120.3 . . ?
C25 C30 C29 119.1(13) . . ?
C25 C30 C34 119.7(12) . . ?
C29 C30 C34 121.2(13) . . ?
C32 C31 C26 113.6(14) . . ?
C32 C31 C33 108.2(13) . . ?
C26 C31 C33 109.8(14) . . ?
C32 C31 H31A 108.3 . . ?
C26 C31 H31A 108.3 . . ?
C33 C31 H31A 108.3 . . ?
C31 C32 H32A 109.5 . . ?
C31 C32 H32B 109.5 . . ?
H32A C32 H32B 109.5 . . ?
C31 C32 H32C 109.5 . . ?
H32A C32 H32C 109.5 . . ?
H32B C32 H32C 109.5 . . ?
C31 C33 H33A 109.5 . . ?
C31 C33 H33B 109.5 . . ?
H33A C33 H33B 109.5 . . ?
C31 C33 H33C 109.5 . . ?
H33A C33 H33C 109.5 . . ?
H33B C33 H33C 109.5 . . ?
C30 C34 C36 113.3(15) . . ?
C30 C34 C35 111.0(15) . . ?
C36 C34 C35 111.5(14) . . ?
C30 C34 C35' 121(5) . . ?
C30 C34 C36' 102(5) . . ?
C35' C34 C36' 110.6(18) . . ?
C30 C34 H34A 106.9 . . ?
C36 C34 H34A 106.9 . . ?
C35 C34 H34A 106.9 . . ?
C30 C34 H34' 107.4 . . ?
C35' C34 H34' 107.4 . . ?
C36' C34 H34' 107.4 . . ?
C34 C35 H35A 109.5 . . ?
C34 C35 H35B 109.5 . . ?
H35A C35 H35B 109.5 . . ?
C34 C35 H35C 109.5 . . ?
H35A C35 H35C 109.5 . . ?
H35B C35 H35C 109.5 . . ?
C34 C36 H36A 109.5 . . ?
C34 C36 H36B 109.5 . . ?
H36A C36 H36B 109.5 . . ?
C34 C36 H36C 109.5 . . ?
H36A C36 H36C 109.5 . . ?
H36B C36 H36C 109.5 . . ?
C34 C35' H35D 109.5 . . ?
C34 C35' H35E 109.5 . . ?
H35D C35' H35E 109.5 . . ?
C34 C35' H35F 109.5 . . ?
H35D C35' H35F 109.5 . . ?
H35E C35' H35F 109.5 . . ?
C34 C36' H36D 109.5 . . ?
C34 C36' H36E 109.5 . . ?
H36D C36' H36E 109.5 . . ?
C34 C36' H36F 109.5 . . ?
H36D C36' H36F 109.5 . . ?
H36E C36' H36F 109.5 . . ?
O1 C37 C38 117.7(10) . . ?
O1 C37 C51 117.1(10) . . ?
C38 C37 C51 125.2(11) . . ?
C37 C38 C39 122.3(11) . . ?
C37 C38 C45 123.1(11) . . ?
C39 C38 C45 114.6(11) . . ?
C40 C39 C44 116.7(12) . . ?
C40 C39 C38 123.5(11) . . ?
C44 C39 C38 119.8(12) . . ?
C39 C40 C41 121.3(12) . . ?
C39 C40 H40A 119.4 . . ?
C41 C40 H40A 119.4 . . ?
C42 C41 C40 121.6(15) . . ?
C42 C41 H41A 119.2 . . ?
C40 C41 H41A 119.2 . . ?
C41 C42 C43 117.8(15) . . ?
C41 C42 H42A 121.1 . . ?
C43 C42 H42A 121.1 . . ?
C44 C43 C42 120.6(13) . . ?
C44 C43 H43A 119.7 . . ?
C42 C43 H43A 119.7 . . ?
C43 C44 C39 122.0(13) . . ?
C43 C44 H44A 119.0 . . ?
C39 C44 H44A 119.0 . . ?
C46 C45 C50 119.5(12) . . ?
C46 C45 C38 122.4(11) . . ?
C50 C45 C38 117.6(11) . . ?
C45 C46 C47 119.9(13) . . ?
C45 C46 H46A 120.0 . . ?
C47 C46 H46A 120.0 . . ?
C48 C47 C46 120.1(13) . . ?
C48 C47 H47A 119.9 . . ?
C46 C47 H47A 119.9 . . ?
C49 C48 C47 119.4(14) . . ?
C49 C48 H48A 120.3 . . ?
C47 C48 H48A 120.3 . . ?
C48 C49 C50 121.1(14) . . ?
C48 C49 H49A 119.4 . . ?
C50 C49 H49A 119.4 . . ?
C49 C50 C45 119.7(12) . . ?
C49 C50 H50A 120.2 . . ?
C45 C50 H50A 120.2 . . ?
C58' C51 C37 116(2) . . ?
C58 C51 C37 105(3) . . ?
C58' C51 C64 100(2) . . ?
C58 C51 C64 101(4) . . ?
C37 C51 C64 114.6(11) . . ?
C58' C51 C52 111.8(19) . . ?
C58 C51 C52 123(3) . . ?
C37 C51 C52 108.1(10) . . ?
C64 C51 C52 105.7(10) . . ?
C57 C52 C53 118.5(12) . . ?
C57 C52 C51 124.1(12) . . ?
C53 C52 C51 117.4(11) . . ?
C52 C53 C54 121.4(12) . . ?
C52 C53 H53A 119.3 . . ?
C54 C53 H53A 119.3 . . ?
C53 C54 C55 118.4(13) . . ?
C53 C54 H54A 120.8 . . ?
C55 C54 H54A 120.8 . . ?
C56 C55 C54 121.2(13) . . ?
C56 C55 H55A 119.4 . . ?
C54 C55 H55A 119.4 . . ?
C55 C56 C57 119.1(14) . . ?
C55 C56 H56A 120.5 . . ?
C57 C56 H56A 120.5 . . ?
C52 C57 C56 121.3(14) . . ?
C52 C57 H57A 119.4 . . ?
C56 C57 H57A 119.4 . . ?
C59 C58 C63 120.0 . . ?
C59 C58 C51 126(4) . . ?
C63 C58 C51 114(4) . . ?
C60 C59 C58 120.0 . . ?
C60 C59 H59A 120.0 . . ?
C58 C59 H59A 120.0 . . ?
C59 C60 C61 120.0 . . ?
C59 C60 H60A 120.0 . . ?
C61 C60 H60A 120.0 . . ?
C62 C61 C60 120.0 . . ?
C62 C61 H61A 120.0 . . ?
C60 C61 H61A 120.0 . . ?
C63 C62 C61 120.0 . . ?
C63 C62 H62A 120.0 . . ?
C61 C62 H62A 120.0 . . ?
C62 C63 C58 120.0 . . ?
C62 C63 H63A 120.0 . . ?
C58 C63 H63A 120.0 . . ?
C59' C58' C63' 120.0 . . ?
C59' C58' C51 118(2) . . ?
C63' C58' C51 121(2) . . ?
C58' C59' C60' 120.0 . . ?
C58' C59' H59B 120.0 . . ?
C60' C59' H59B 120.0 . . ?
C59' C60' C61' 120.0 . . ?
C59' C60' H60B 120.0 . . ?
C61' C60' H60B 120.0 . . ?
C60' C61' C62' 120.0 . . ?
C60' C61' H61B 120.0 . . ?
C62' C61' H61B 120.0 . . ?
C63' C62' C61' 120.0 . . ?
C63' C62' H62B 120.0 . . ?
C61' C62' H62B 120.0 . . ?
C62' C63' C58' 120.0 . . ?
C62' C63' H63B 120.0 . . ?
C58' C63' H63B 120.0 . . ?
O3 C64 O2 120.6(13) . . ?
O3 C64 C51 120.2(12) . . ?
O2 C64 C51 118.3(12) . . ?
O3 Na1 O2Q 105.2(9) . . ?
O3 Na1 O4Z 134.6(12) . . ?
O3 Na1 O4Q 146.2(10) . . ?
O2Q Na1 O4Q 104.0(13) . . ?
O3 Na1 O4S 128.0(14) . . ?
O3 Na1 O3S 98.7(8) . . ?
O4S Na1 O3S 63.7(11) . . ?
O3 Na1 O1S 95.3(4) . . ?
O2Q Na1 O1S 79.3(7) . . ?
O4Z Na1 O1S 115.4(11) . . ?
O4Q Na1 O1S 106.4(8) . . ?
O4S Na1 O1S 99.6(9) . . ?
O3S Na1 O1S 162.8(8) . . ?
O3 Na1 O2S 100.0(8) . . ?
O4S Na1 O2S 132.0(15) . . ?
O3S Na1 O2S 115.4(9) . . ?
O1S Na1 O2S 71.5(6) . . ?
O3 Na1 O3Z 94.1(14) . . ?
O4Z Na1 O3Z 74.0(15) . . ?
O1S Na1 O3Z 152.7(13) . . ?
O3 Na1 O3Q 92.3(9) . . ?
O2Q Na1 O3Q 87.6(12) . . ?
O4Q Na1 O3Q 72.3(11) . . ?
O1S Na1 O3Q 166.2(11) . . ?
C2S O1S C1S 112.0(12) . . ?
C1S O1S C2Q 109.9(13) . . ?
C2S O1S Na1 110.5(10) . . ?
C1S O1S Na1 115.9(8) . . ?
C2Q O1S Na1 101.4(12) . . ?
O1S C1S H1SA 109.5 . . ?
O1S C1S H1SB 109.5 . . ?
H1SA C1S H1SB 109.5 . . ?
O1S C1S H1SC 109.5 . . ?
H1SA C1S H1SC 109.5 . . ?
H1SB C1S H1SC 109.5 . . ?
C3S O2S C4S 107.6(13) . . ?
C3S O2S Na1 115.1(10) . . ?
C4S O2S Na1 133.5(16) . . ?
O1S C2S C3S 112.1(12) . . ?
O1S C2S H2SA 109.2 . . ?
C3S C2S H2SA 109.2 . . ?
O1S C2S H2SB 109.2 . . ?
C3S C2S H2SB 109.2 . . ?
H2SA C2S H2SB 107.9 . . ?
O2S C3S C2S 109.3(13) . . ?
O2S C3S H3SA 109.8 . . ?
C2S C3S H3SA 109.8 . . ?
O2S C3S H3SB 109.8 . . ?
C2S C3S H3SB 109.8 . . ?
H3SA C3S H3SB 108.3 . . ?
O2S C4S H4SA 109.5 . . ?
O2S C4S H4SB 109.5 . . ?
H4SA C4S H4SB 109.5 . . ?
O2S C4S H4SC 109.5 . . ?
H4SA C4S H4SC 109.5 . . ?
H4SB C4S H4SC 109.5 . . ?
C3Q O2Q C4Q 111.2(17) . . ?
C3Q O2Q Na1 97.1(15) . . ?
C4Q O2Q Na1 96(2) . . ?
O1S C2Q C3Q 109.1(14) . . ?
O1S C2Q Na1 50.1(9) . . ?
C3Q C2Q Na1 71.2(10) . . ?
O1S C2Q H2QA 109.9 . . ?
C3Q C2Q H2QA 109.9 . . ?
Na1 C2Q H2QA 155.3 . . ?
O1S C2Q H2QB 109.9 . . ?
C3Q C2Q H2QB 109.9 . . ?
Na1 C2Q H2QB 93.7 . . ?
H2QA C2Q H2QB 108.3 . . ?
O2Q C3Q C2Q 108.6(14) . . ?
O2Q C3Q Na1 53.0(11) . . ?
C2Q C3Q Na1 79.8(10) . . ?
O2Q C3Q H3QA 110.0 . . ?
C2Q C3Q H3QA 110.0 . . ?
Na1 C3Q H3QA 163.0 . . ?
O2Q C3Q H3QB 110.0 . . ?
C2Q C3Q H3QB 110.0 . . ?
Na1 C3Q H3QB 79.9 . . ?
H3QA C3Q H3QB 108.4 . . ?
O2Q C4Q Na1 53.6(15) . . ?
O2Q C4Q H4QA 109.5 . . ?
Na1 C4Q H4QA 93.8 . . ?
O2Q C4Q H4QB 109.5 . . ?
Na1 C4Q H4QB 155.7 . . ?
H4QA C4Q H4QB 109.5 . . ?
O2Q C4Q H4QC 109.5 . . ?
Na1 C4Q H4QC 67.4 . . ?
H4QA C4Q H4QC 109.5 . . ?
H4QB C4Q H4QC 109.5 . . ?
C6S O3S C5S 109.1(16) . . ?
C6S O3S Na1 107(2) . . ?
C5S O3S Na1 114(3) . . ?
C8S O4S C7S 107.2(15) . . ?
C8S O4S Na1 131(2) . . ?
C7S O4S Na1 118.3(15) . . ?
O3S C5S H5SA 109.5 . . ?
O3S C5S H5SB 109.5 . . ?
H5SA C5S H5SB 109.5 . . ?
O3S C5S H5SC 109.5 . . ?
H5SA C5S H5SC 109.5 . . ?
H5SB C5S H5SC 109.5 . . ?
O3S C6S C7S 106.7(13) . . ?
O3S C6S Na1 46.2(15) . . ?
C7S C6S Na1 84.8(12) . . ?
O3S C6S H6SA 110.4 . . ?
C7S C6S H6SA 110.4 . . ?
Na1 C6S H6SA 81.4 . . ?
O3S C6S H6SB 110.4 . . ?
C7S C6S H6SB 110.4 . . ?
Na1 C6S H6SB 156.2 . . ?
H6SA C6S H6SB 108.6 . . ?
O4S C7S C6S 106.6(13) . . ?
O4S C7S H7SA 110.4 . . ?
C6S C7S H7SA 110.4 . . ?
O4S C7S H7SB 110.4 . . ?
C6S C7S H7SB 110.4 . . ?
H7SA C7S H7SB 108.6 . . ?
O4S C8S H8SA 109.5 . . ?
O4S C8S H8SB 109.5 . . ?
H8SA C8S H8SB 109.5 . . ?
O4S C8S H8SC 109.5 . . ?
H8SA C8S H8SC 109.5 . . ?
H8SB C8S H8SC 109.5 . . ?
C6Q O3Q C5Q 106.9(16) . . ?
C6Q O3Q Na1 112.2(18) . . ?
C5Q O3Q Na1 133(3) . . ?
C8Q O4Q C7Q 107.9(16) . . ?
C8Q O4Q Na1 110(3) . . ?
C7Q O4Q Na1 105.4(19) . . ?
O3Q C5Q H5QA 109.5 . . ?
O3Q C5Q H5QB 109.5 . . ?
H5QA C5Q H5QB 109.5 . . ?
O3Q C5Q H5QC 109.5 . . ?
H5QA C5Q H5QC 109.5 . . ?
H5QB C5Q H5QC 109.5 . . ?
C7Q C6Q O3Q 107.5(15) . . ?
C7Q C6Q H6QA 110.2 . . ?
O3Q C6Q H6QA 110.2 . . ?
C7Q C6Q H6QB 110.2 . . ?
O3Q C6Q H6QB 110.2 . . ?
H6QA C6Q H6QB 108.5 . . ?
C6Q C7Q O4Q 107.3(15) . . ?
C6Q C7Q Na1 82.6(11) . . ?
O4Q C7Q Na1 46.9(13) . . ?
C6Q C7Q H7QA 110.3 . . ?
O4Q C7Q H7QA 110.3 . . ?
Na1 C7Q H7QA 83.1 . . ?
C6Q C7Q H7QB 110.3 . . ?
O4Q C7Q H7QB 110.3 . . ?
Na1 C7Q H7QB 157.1 . . ?
H7QA C7Q H7QB 108.5 . . ?
O4Q C8Q H8QA 109.5 . . ?
O4Q C8Q H8QB 109.5 . . ?
H8QA C8Q H8QB 109.5 . . ?
O4Q C8Q H8QC 109.5 . . ?
H8QA C8Q H8QC 109.5 . . ?
H8QB C8Q H8QC 109.5 . . ?
C5Z O3Z C6Z 107.4(16) . . ?
C5Z O3Z Na1 145(3) . . ?
C6Z O3Z Na1 106.8(18) . . ?
C8Z O4Z C7Z 108.0(17) . . ?
C8Z O4Z Na1 81(3) . . ?
C7Z O4Z Na1 90(2) . . ?
O3Z C5Z H5ZA 109.5 . . ?
O3Z C5Z H5ZB 109.5 . . ?
H5ZA C5Z H5ZB 109.5 . . ?
O3Z C5Z H5ZC 109.5 . . ?
H5ZA C5Z H5ZC 109.5 . . ?
H5ZB C5Z H5ZC 109.5 . . ?
O3Z C6Z C7Z 106.1(15) . . ?
O3Z C6Z H6ZA 110.5 . . ?
C7Z C6Z H6ZA 110.5 . . ?
O3Z C6Z H6ZB 110.5 . . ?
C7Z C6Z H6ZB 110.5 . . ?
H6ZA C6Z H6ZB 108.7 . . ?
O4Z C7Z C6Z 106.6(15) . . ?
O4Z C7Z Na1 57.5(16) . . ?
C6Z C7Z Na1 90.0(12) . . ?
O4Z C7Z H7ZA 110.4 . . ?
C6Z C7Z H7ZA 110.4 . . ?
Na1 C7Z H7ZA 159.2 . . ?
O4Z C7Z H7ZB 110.4 . . ?
C6Z C7Z H7ZB 110.4 . . ?
Na1 C7Z H7ZB 65.7 . . ?
H7ZA C7Z H7ZB 108.6 . . ?
O4Z C8Z Na1 64(2) . . ?
O4Z C8Z H8ZA 109.5 . . ?
Na1 C8Z H8ZA 162.3 . . ?
O4Z C8Z H8ZB 109.5 . . ?
Na1 C8Z H8ZB 61.2 . . ?
H8ZA C8Z H8ZB 109.5 . . ?
O4Z C8Z H8ZC 109.5 . . ?
Na1 C8Z H8ZC 88.1 . . ?
H8ZA C8Z H8ZC 109.5 . . ?
H8ZB C8Z H8ZC 109.5 . . ?

loop_
_geom_bond_atom_site_label_1
_geom_bond_atom_site_label_2
_geom_bond_distance
_geom_bond_site_symmetry_2
_geom_bond_publ_flag
Ga1 O1 1.829(8) . ?
Ga1 O2 1.886(8) . ?
Ga1 N2 1.887(9) . ?
Ga1 N1 1.894(10) . ?
O1 C37 1.333(13) . ?
O2 C64 1.307(15) . ?
O3 C64 1.198(15) . ?
O3 Na1 2.175(12) . ?
N1 C1 1.385(15) . ?
N1 C13 1.429(14) . ?
N2 C2 1.399(15) . ?
N2 C25 1.408(15) . ?
C1 C2 1.363(17) . ?
C1 C5 1.462(17) . ?
C2 C3 1.442(16) . ?
C3 C12 1.385(16) . ?
C3 C4 1.421(17) . ?
C4 C9 1.383(18) . ?
C4 C5 1.440(17) . ?
C5 C6 1.369(19) . ?
C6 C7 1.440(19) . ?
C6 H6A 0.9500 . ?
C7 C8 1.35(2) . ?
C7 H7A 0.9500 . ?
C8 C9 1.42(2) . ?
C8 H8A 0.9500 . ?
C9 C10 1.44(2) . ?
C10 C11 1.35(2) . ?
C10 H10A 0.9500 . ?
C11 C12 1.414(19) . ?
C11 H11A 0.9500 . ?
C12 H12A 0.9500 . ?
C13 C18 1.402(17) . ?
C13 C14 1.408(17) . ?
C14 C15 1.379(16) . ?
C14 C19 1.520(19) . ?
C15 C16 1.377(18) . ?
C15 H15A 0.9500 . ?
C16 C17 1.348(19) . ?
C16 H16A 0.9500 . ?
C17 C18 1.400(18) . ?
C17 H17A 0.9500 . ?
C18 C22 1.53(2) . ?
C19 C20 1.499(17) . ?
C19 C21 1.532(18) . ?
C19 H19A 1.0000 . ?
C20 H20A 0.9800 . ?
C20 H20B 0.9800 . ?
C20 H20C 0.9800 . ?
C21 H21A 0.9800 . ?
C21 H21B 0.9800 . ?
C21 H21C 0.9800 . ?
C22 C23 1.53(2) . ?
C22 C24 1.56(2) . ?
C22 H22A 1.0000 . ?
C23 H23A 0.9800 . ?
C23 H23B 0.9800 . ?
C23 H23C 0.9800 . ?
C24 H24A 0.9800 . ?
C24 H24B 0.9800 . ?
C24 H24C 0.9800 . ?
C25 C30 1.394(19) . ?
C25 C26 1.410(18) . ?
C26 C27 1.368(19) . ?
C26 C31 1.520(16) . ?
C27 C28 1.38(2) . ?
C27 H27A 0.9500 . ?
C28 C29 1.40(2) . ?
C28 H28A 0.9500 . ?
C29 C30 1.418(19) . ?
C29 H29A 0.9500 . ?
C30 C34 1.52(2) . ?
C31 C32 1.52(2) . ?
C31 C33 1.55(2) . ?
C31 H31A 1.0000 . ?
C32 H32A 0.9800 . ?
C32 H32B 0.9800 . ?
C32 H32C 0.9800 . ?
C33 H33A 0.9800 . ?
C33 H33B 0.9800 . ?
C33 H33C 0.9800 . ?
C34 C36 1.529(15) . ?
C34 C35 1.532(15) . ?
C34 C35' 1.532(15) . ?
C34 C36' 1.533(16) . ?
C34 H34A 1.0000 . ?
C34 H34' 1.0000 . ?
C35 H35A 0.9800 . ?
C35 H35B 0.9800 . ?
C35 H35C 0.9800 . ?
C36 H36A 0.9800 . ?
C36 H36B 0.9800 . ?
C36 H36C 0.9800 . ?
C35' H35D 0.9800 . ?
C35' H35E 0.9800 . ?
C35' H35F 0.9800 . ?
C36' H36D 0.9800 . ?
C36' H36E 0.9800 . ?
C36' H36F 0.9800 . ?
C37 C38 1.381(17) . ?
C37 C51 1.556(17) . ?
C38 C39 1.471(17) . ?
C38 C45 1.512(17) . ?
C39 C40 1.361(18) . ?
C39 C44 1.400(17) . ?
C40 C41 1.397(19) . ?
C40 H40A 0.9500 . ?
C41 C42 1.36(2) . ?
C41 H41A 0.9500 . ?
C42 C43 1.39(2) . ?
C42 H42A 0.9500 . ?
C43 C44 1.370(19) . ?
C43 H43A 0.9500 . ?
C44 H44A 0.9500 . ?
C45 C46 1.379(18) . ?
C45 C50 1.381(17) . ?
C46 C47 1.386(19) . ?
C46 H46A 0.9500 . ?
C47 C48 1.38(2) . ?
C47 H47A 0.9500 . ?
C48 C49 1.36(2) . ?
C48 H48A 0.9500 . ?
C49 C50 1.380(18) . ?
C49 H49A 0.9500 . ?
C50 H50A 0.9500 . ?
C51 C58' 1.559(16) . ?
C51 C58 1.558(16) . ?
C51 C64 1.555(18) . ?
C51 C52 1.556(18) . ?
C52 C57 1.383(18) . ?
C52 C53 1.383(17) . ?
C53 C54 1.385(15) . ?
C53 H53A 0.9500 . ?
C54 C55 1.393(19) . ?
C54 H54A 0.9500 . ?
C55 C56 1.37(2) . ?
C55 H55A 0.9500 . ?
C56 C57 1.39(2) . ?
C56 H56A 0.9500 . ?
C57 H57A 0.9500 . ?
C58 C59 1.3900 . ?
C58 C63 1.3900 . ?
C59 C60 1.3900 . ?
C59 H59A 0.9500 . ?
C60 C61 1.3900 . ?
C60 H60A 0.9500 . ?
C61 C62 1.3900 . ?
C61 H61A 0.9500 . ?
C62 C63 1.3900 . ?
C62 H62A 0.9500 . ?
C63 H63A 0.9500 . ?
C58' C59' 1.3900 . ?
C58' C63' 1.3900 . ?
C59' C60' 1.3900 . ?
C59' H59B 0.9500 . ?
C60' C61' 1.3900 . ?
C60' H60B 0.9500 . ?
C61' C62' 1.3900 . ?
C61' H61B 0.9500 . ?
C62' C63' 1.3900 . ?
C62' H62B 0.9500 . ?
C63' H63B 0.9500 . ?
Na1 O2Q 2.328(16) . ?
Na1 O4Z 2.335(17) . ?
Na1 O4Q 2.339(17) . ?
Na1 O4S 2.345(16) . ?
Na1 O3S 2.347(15) . ?
Na1 O1S 2.351(9) . ?
Na1 O2S 2.365(14) . ?
Na1 O3Z 2.374(16) . ?
Na1 O3Q 2.386(15) . ?
O1S C2S 1.443(14) . ?
O1S C1S 1.454(11) . ?
O1S C2Q 1.465(15) . ?
C1S H1SA 0.9800 . ?
C1S H1SB 0.9800 . ?
C1S H1SC 0.9800 . ?
O2S C3S 1.463(15) . ?
O2S C4S 1.486(15) . ?
C2S C3S 1.47(2) . ?
C2S H2SA 0.9900 . ?
C2S H2SB 0.9900 . ?
C3S H3SA 0.9900 . ?
C3S H3SB 0.9900 . ?
C4S H4SA 0.9800 . ?
C4S H4SB 0.9800 . ?
C4S H4SC 0.9800 . ?
O2Q C3Q 1.451(16) . ?
O2Q C4Q 1.462(16) . ?
C2Q C3Q 1.48(2) . ?
C2Q H2QA 0.9900 . ?
C2Q H2QB 0.9900 . ?
C3Q H3QA 0.9900 . ?
C3Q H3QB 0.9900 . ?
C4Q H4QA 0.9800 . ?
C4Q H4QB 0.9800 . ?
C4Q H4QC 0.9800 . ?
O3S C6S 1.454(16) . ?
O3S C5S 1.477(16) . ?
O4S C8S 1.476(16) . ?
O4S C7S 1.488(15) . ?
C5S H5SA 0.9800 . ?
C5S H5SB 0.9800 . ?
C5S H5SC 0.9800 . ?
C6S C7S 1.49(2) . ?
C6S H6SA 0.9900 . ?
C6S H6SB 0.9900 . ?
C7S H7SA 0.9900 . ?
C7S H7SB 0.9900 . ?
C8S H8SA 0.9800 . ?
C8S H8SB 0.9800 . ?
C8S H8SC 0.9800 . ?
O3Q C6Q 1.480(16) . ?
O3Q C5Q 1.487(16) . ?
O4Q C8Q 1.478(16) . ?
O4Q C7Q 1.489(17) . ?
C5Q H5QA 0.9800 . ?
C5Q H5QB 0.9800 . ?
C5Q H5QC 0.9800 . ?
C6Q C7Q 1.48(2) . ?
C6Q H6QA 0.9900 . ?
C6Q H6QB 0.9900 . ?
C7Q H7QA 0.9900 . ?
C7Q H7QB 0.9900 . ?
C8Q H8QA 0.9800 . ?
C8Q H8QB 0.9800 . ?
C8Q H8QC 0.9800 . ?
O3Z C5Z 1.478(17) . ?
O3Z C6Z 1.483(17) . ?
O4Z C8Z 1.470(17) . ?
O4Z C7Z 1.481(17) . ?
C5Z H5ZA 0.9800 . ?
C5Z H5ZB 0.9800 . ?
C5Z H5ZC 0.9800 . ?
C6Z C7Z 1.49(2) . ?
C6Z H6ZA 0.9900 . ?
C6Z H6ZB 0.9900 . ?
C7Z H7ZA 0.9900 . ?
C7Z H7ZB 0.9900 . ?
C8Z H8ZA 0.9800 . ?
C8Z H8ZB 0.9800 . ?
C8Z H8ZC 0.9800 . ?
